data_4305349
loop_
_publ_author_name
'Ningfeng Zhao'
'John C. Bullinger'
'Michael J. Van Stipdonk'
'Charlotte L. Stern'
'David M. Eichhorn'

_publ_contact_author_address
;
Department of Chemistry
Wichita State University
1845 Fairmount
Wichita, KS 67260-0051
;
_publ_contact_author_email david.eichhorn@wichita.edu
_publ_contact_author_fax 316-978-3431
_publ_contact_author_name 'Eichhorn, David M.'
_publ_contact_author_phone 316-978-7367
_publ_section_title
;
Cyanoscorpionates: Synthesis and Crystallographic Characterization of
One-Dimensional Cu(I) Coordination Polymers
;
_journal_name_full 'Inorganic Chemistry'
_journal_page_first 5945
_journal_page_last 5950
_journal_paper_doi 10.1021/ic8003307
_journal_volume 47
_journal_year 2008
_chemical_formula_sum 'C30 H19 B Cu N9'
_chemical_formula_weight 579.89
_chemical_name_systematic
; 
 ? 
;
_space_group_IT_number 14
_symmetry_cell_setting monoclinic
_symmetry_space_group_name_Hall '-P 2yn'
_symmetry_space_group_name_H-M 'P 1 21/n 1'
_atom_sites_solution_hydrogens geom
_atom_sites_solution_primary direct
_atom_sites_solution_secondary difmap
_audit_creation_method SHELXL-97
_cell_angle_alpha 90.00
_cell_angle_beta 92.564(3)
_cell_angle_gamma 90.00
_cell_formula_units_Z 4
_cell_length_a 9.5640(6)
_cell_length_b 24.3600(14)
_cell_length_c 11.4620(7)
_cell_measurement_temperature 150(2)
_cell_volume 2667.7(3)
_computing_cell_refinement 'Bruker APEX2'
_computing_data_collection 'Bruker APEX2'
_computing_data_reduction 'Bruker SAINT'
_computing_structure_refinement 'SHELXL-97 (Sheldrick, 1997)'
_computing_structure_solution 'SHELXS-97 (Sheldrick, 1990)'
_diffrn_ambient_temperature 293(2)
_diffrn_measured_fraction_theta_full 0.998
_diffrn_measured_fraction_theta_max 0.998
_diffrn_measurement_device_type 'Bruker Kappa APEX2'
_diffrn_measurement_method 'phi and omega scans'
_diffrn_radiation_monochromator graphite
_diffrn_radiation_source 'fine-focus sealed tube'
_diffrn_radiation_type MoK\a
_diffrn_radiation_wavelength 0.71073
_diffrn_reflns_av_R_equivalents 0.0294
_diffrn_reflns_av_sigmaI/netI 0.0171
_diffrn_reflns_limit_h_max 11
_diffrn_reflns_limit_h_min -11
_diffrn_reflns_limit_k_max 30
_diffrn_reflns_limit_k_min -27
_diffrn_reflns_limit_l_max 12
_diffrn_reflns_limit_l_min -14
_diffrn_reflns_number 68988
_diffrn_reflns_theta_full 26.00
_diffrn_reflns_theta_max 26.00
_diffrn_reflns_theta_min 3.19
_exptl_absorpt_coefficient_mu 0.858
_exptl_absorpt_correction_T_max 0.8404
_exptl_absorpt_correction_T_min 0.6498
_exptl_absorpt_correction_type analytical
_exptl_crystal_colour yellow
_exptl_crystal_density_diffrn 1.444
_exptl_crystal_density_method 'not measured'
_exptl_crystal_description prism
_exptl_crystal_F_000 1184
_exptl_crystal_size_max 0.55
_exptl_crystal_size_mid 0.28
_exptl_crystal_size_min 0.21
_refine_diff_density_max 0.461
_refine_diff_density_min -0.343
_refine_diff_density_rms 0.055
_refine_ls_extinction_method none
_refine_ls_goodness_of_fit_ref 1.029
_refine_ls_hydrogen_treatment noref
_refine_ls_matrix_type full
_refine_ls_number_parameters 365
_refine_ls_number_reflns 5221
_refine_ls_number_restraints 0
_refine_ls_restrained_S_all 1.029
_refine_ls_R_factor_all 0.0391
_refine_ls_R_factor_gt 0.0321
_refine_ls_shift/su_max 0.001
_refine_ls_shift/su_mean 0.000
_refine_ls_structure_factor_coef Fsqd
_refine_ls_weighting_details 'calc w=1/[\s^2^(Fo^2^)+(0.0455P)^2^+1.9983P] where P=(Fo^2^+2Fc^2^)/3'
_refine_ls_weighting_scheme calc
_refine_ls_wR_factor_gt 0.0841
_refine_ls_wR_factor_ref 0.0887
_reflns_number_gt 4551
_reflns_number_total 5221
_reflns_threshold_expression >2sigma(I)
_cod_data_source_file ic8003307-file001_3.cif
_cod_data_source_block pz0037_1_0m
_cod_database_code 4305349

loop_
_symmetry_equiv_pos_as_xyz
'x, y, z'
'-x+1/2, y+1/2, -z+1/2'
'-x, -y, -z'
'x-1/2, -y-1/2, z-1/2'

loop_
_atom_site_label
_atom_site_type_symbol
_atom_site_fract_x
_atom_site_fract_y
_atom_site_fract_z
_atom_site_U_iso_or_equiv
_atom_site_adp_type
_atom_site_occupancy
_atom_site_symmetry_multiplicity
_atom_site_calc_flag
_atom_site_refinement_flags
_atom_site_disorder_assembly
_atom_site_disorder_group
B1 B 1.0057(2) 0.41088(9) 0.17900(18) 0.0233(4) Uani 1 1 d . . .
H1A H 1.0404 0.4364 0.1209 0.028 Uiso 1 1 calc R . .
C1 C 0.7513(2) 0.44328(8) 0.11554(16) 0.0268(4) Uani 1 1 d . . .
H1 H 0.7729 0.4722 0.0667 0.032 Uiso 1 1 calc R . .
C2 C 0.6185(2) 0.42694(8) 0.14324(17) 0.0273(4) Uani 1 1 d . . .
C3 C 0.6381(2) 0.38127(8) 0.21817(17) 0.0264(4) Uani 1 1 d . . .
C4 C 0.4848(2) 0.44807(9) 0.10433(18) 0.0316(5) Uani 1 1 d . . .
C5 C 0.5365(2) 0.34446(9) 0.27044(19) 0.0313(5) Uani 1 1 d . . .
C6 C 0.4225(2) 0.36475(11) 0.3269(2) 0.0386(5) Uani 1 1 d . . .
H6 H 0.4068 0.4024 0.3297 0.046 Uiso 1 1 calc R . .
C7 C 0.3319(3) 0.32899(12) 0.3794(2) 0.0499(7) Uani 1 1 d . . .
H7 H 0.2553 0.3426 0.4173 0.060 Uiso 1 1 calc R . .
C8 C 0.3553(3) 0.27347(13) 0.3754(3) 0.0586(8) Uani 1 1 d . . .
H8 H 0.2950 0.2496 0.4117 0.070 Uiso 1 1 calc R . .
C9 C 0.4670(3) 0.25283(12) 0.3183(3) 0.0585(8) Uani 1 1 d . . .
H9 H 0.4813 0.2151 0.3152 0.070 Uiso 1 1 calc R . .
C10 C 0.5578(3) 0.28795(10) 0.2654(2) 0.0449(6) Uani 1 1 d . . .
H10 H 0.6332 0.2739 0.2264 0.054 Uiso 1 1 calc R . .
C11 C 1.1519(2) 0.46685(8) 0.33184(17) 0.0265(4) Uani 1 1 d . . .
H11 H 1.1987 0.4889 0.2802 0.032 Uiso 1 1 calc R . .
C12 C 1.1691(2) 0.46783(8) 0.45243(17) 0.0273(4) Uani 1 1 d . . .
C13 C 1.0744(2) 0.42818(8) 0.49219(16) 0.0247(4) Uani 1 1 d . . .
C14 C 1.2633(2) 0.50281(9) 0.51787(19) 0.0345(5) Uiso 1 1 d . . .
C15 C 1.0387(2) 0.41601(8) 0.61326(17) 0.0269(4) Uani 1 1 d . . .
C16 C 1.1319(2) 0.42837(10) 0.70627(19) 0.0361(5) Uani 1 1 d . . .
H16 H 1.2205 0.4416 0.6916 0.043 Uiso 1 1 calc R . .
C17 C 1.0940(3) 0.42115(10) 0.82054(19) 0.0415(6) Uani 1 1 d . . .
H17 H 1.1570 0.4297 0.8820 0.050 Uiso 1 1 calc R . .
C18 C 0.9642(3) 0.40158(10) 0.84311(18) 0.0383(5) Uani 1 1 d . . .
H18 H 0.9386 0.3972 0.9199 0.046 Uiso 1 1 calc R . .
C19 C 0.8707(2) 0.38819(9) 0.75191(19) 0.0357(5) Uani 1 1 d . . .
H19 H 0.7830 0.3742 0.7674 0.043 Uiso 1 1 calc R . .
C20 C 0.9078(2) 0.39570(9) 0.63770(17) 0.0303(4) Uani 1 1 d . . .
H20 H 0.8442 0.3870 0.5767 0.036 Uiso 1 1 calc R . .
C21 C 1.1527(2) 0.33617(8) 0.07827(16) 0.0246(4) Uani 1 1 d . . .
H21 H 1.1969 0.3588 0.0260 0.030 Uiso 1 1 calc R . .
C22 C 1.1679(2) 0.27986(8) 0.08729(16) 0.0243(4) Uani 1 1 d . . .
C23 C 1.0818(2) 0.26387(8) 0.17855(16) 0.0230(4) Uani 1 1 d . . .
C24 C 0.7533(2) 0.25450(8) 0.52055(17) 0.0268(4) Uani 1 1 d . . .
C25 C 1.0520(2) 0.20806(8) 0.22040(17) 0.0267(4) Uani 1 1 d . . .
C26 C 1.0404(2) 0.16435(9) 0.1416(2) 0.0344(5) Uani 1 1 d . . .
H26 H 1.0540 0.1704 0.0628 0.041 Uiso 1 1 calc R . .
C27 C 1.0086(3) 0.11213(10) 0.1800(2) 0.0446(6) Uani 1 1 d . . .
H27 H 1.0008 0.0832 0.1271 0.054 Uiso 1 1 calc R . .
C28 C 0.9887(3) 0.10309(10) 0.2971(3) 0.0484(6) Uani 1 1 d . . .
H28 H 0.9681 0.0679 0.3230 0.058 Uiso 1 1 calc R . .
C29 C 0.9991(3) 0.14586(10) 0.3757(2) 0.0433(6) Uani 1 1 d . . .
H29 H 0.9846 0.1395 0.4542 0.052 Uiso 1 1 calc R . .
C30 C 1.0310(2) 0.19819(9) 0.33821(19) 0.0333(5) Uani 1 1 d . . .
H30 H 1.0386 0.2268 0.3917 0.040 Uiso 1 1 calc R . .
Cu1 Cu 0.89780(2) 0.331070(10) 0.35924(2) 0.02466(9) Uani 1 1 d . . .
N1 N 0.77413(17) 0.37198(7) 0.23528(14) 0.0253(4) Uani 1 1 d . . .
N2 N 0.84345(17) 0.40995(7) 0.17163(13) 0.0243(3) Uani 1 1 d . . .
N3 N 0.3758(2) 0.46291(8) 0.07442(18) 0.0404(5) Uani 1 1 d . . .
N4 N 1.00910(16) 0.40389(7) 0.40020(13) 0.0229(3) Uani 1 1 d . . .
N5 N 1.05698(16) 0.42890(6) 0.30284(13) 0.0223(3) Uani 1 1 d . . .
N6 N 1.3410(2) 0.53053(9) 0.56805(19) 0.0509(6) Uani 1 1 d . . .
N7 N 1.02158(16) 0.30830(6) 0.22170(13) 0.0214(3) Uani 1 1 d . . .
N8 N 1.06352(17) 0.35234(7) 0.15743(13) 0.0215(3) Uani 1 1 d . . .
N9 N 0.81885(18) 0.28320(7) 0.46641(14) 0.0283(4) Uani 1 1 d . . .

loop_
_atom_site_aniso_label
_atom_site_aniso_U_11
_atom_site_aniso_U_22
_atom_site_aniso_U_33
_atom_site_aniso_U_23
_atom_site_aniso_U_13
_atom_site_aniso_U_12
B1 0.0285(11) 0.0232(11) 0.0186(10) 0.0028(8) 0.0037(8) 0.0016(9)
C1 0.0350(11) 0.0241(10) 0.0212(9) 0.0000(8) -0.0012(8) 0.0057(8)
C2 0.0298(11) 0.0264(10) 0.0251(10) -0.0046(8) -0.0047(8) 0.0071(8)
C3 0.0275(10) 0.0257(10) 0.0257(10) -0.0058(8) -0.0031(8) 0.0035(8)
C4 0.0362(12) 0.0284(11) 0.0300(11) 0.0005(9) -0.0010(9) 0.0036(9)
C5 0.0237(10) 0.0348(12) 0.0344(11) 0.0006(9) -0.0081(9) -0.0014(9)
C6 0.0299(11) 0.0478(14) 0.0375(12) 0.0046(10) -0.0039(9) 0.0006(10)
C7 0.0276(12) 0.072(2) 0.0497(15) 0.0105(13) -0.0015(11) -0.0042(12)
C8 0.0363(14) 0.068(2) 0.0700(19) 0.0232(15) -0.0129(13) -0.0246(14)
C9 0.0508(17) 0.0375(14) 0.085(2) 0.0101(14) -0.0182(15) -0.0141(12)
C10 0.0379(13) 0.0348(13) 0.0612(16) -0.0020(11) -0.0072(11) -0.0036(10)
C11 0.0287(10) 0.0219(10) 0.0291(10) 0.0014(8) 0.0051(8) -0.0006(8)
C12 0.0287(10) 0.0258(10) 0.0273(10) -0.0015(8) 0.0007(8) 0.0011(8)
C13 0.0260(10) 0.0247(10) 0.0233(9) -0.0012(8) -0.0003(8) 0.0028(8)
C15 0.0321(11) 0.0245(10) 0.0241(10) -0.0001(8) -0.0001(8) 0.0008(8)
C16 0.0382(12) 0.0393(13) 0.0303(11) 0.0054(9) -0.0056(9) -0.0058(10)
C17 0.0546(15) 0.0420(13) 0.0269(11) 0.0049(10) -0.0101(10) -0.0097(11)
C18 0.0558(15) 0.0377(13) 0.0215(10) 0.0019(9) 0.0019(10) 0.0001(11)
C19 0.0376(12) 0.0379(12) 0.0317(11) 0.0037(9) 0.0045(9) -0.0024(10)
C20 0.0354(11) 0.0320(11) 0.0232(10) -0.0016(8) -0.0011(8) -0.0004(9)
C21 0.0275(10) 0.0277(10) 0.0192(9) 0.0023(7) 0.0069(8) 0.0011(8)
C22 0.0273(10) 0.0256(10) 0.0204(9) -0.0013(7) 0.0048(7) 0.0046(8)
C23 0.0242(9) 0.0253(10) 0.0196(9) 0.0005(7) 0.0015(7) 0.0041(8)
C24 0.0309(10) 0.0269(10) 0.0229(10) -0.0026(8) 0.0055(8) -0.0010(9)
C25 0.0251(10) 0.0247(10) 0.0306(10) 0.0035(8) 0.0049(8) 0.0041(8)
C26 0.0327(12) 0.0315(12) 0.0389(12) -0.0001(9) 0.0019(9) 0.0006(9)
C27 0.0436(14) 0.0287(12) 0.0614(16) -0.0034(11) -0.0001(12) -0.0030(10)
C28 0.0472(15) 0.0296(13) 0.0688(18) 0.0166(12) 0.0062(13) -0.0026(11)
C29 0.0425(14) 0.0408(14) 0.0476(14) 0.0175(11) 0.0116(11) 0.0030(11)
C30 0.0348(12) 0.0321(12) 0.0335(11) 0.0066(9) 0.0061(9) 0.0059(9)
Cu1 0.02606(14) 0.02643(15) 0.02189(14) 0.00473(9) 0.00529(9) -0.00002(10)
N1 0.0242(8) 0.0263(9) 0.0253(8) 0.0007(7) 0.0001(6) 0.0012(7)
N2 0.0282(9) 0.0239(8) 0.0206(8) 0.0005(6) 0.0000(6) 0.0048(7)
N3 0.0322(10) 0.0429(11) 0.0455(11) 0.0111(9) -0.0032(8) 0.0073(9)
N4 0.0250(8) 0.0256(8) 0.0184(7) 0.0017(6) 0.0026(6) 0.0011(7)
N5 0.0252(8) 0.0214(8) 0.0205(8) 0.0028(6) 0.0035(6) 0.0017(6)
N6 0.0573(14) 0.0521(13) 0.0431(12) -0.0078(10) -0.0020(10) -0.0196(11)
N7 0.0245(8) 0.0203(8) 0.0198(8) 0.0026(6) 0.0036(6) 0.0022(6)
N8 0.0251(8) 0.0219(8) 0.0178(7) 0.0022(6) 0.0038(6) 0.0020(6)
N9 0.0343(9) 0.0270(9) 0.0244(8) 0.0006(7) 0.0099(7) -0.0028(8)

loop_
_atom_type_symbol
_atom_type_description
_atom_type_scat_dispersion_real
_atom_type_scat_dispersion_imag
_atom_type_scat_source
C C 0.0033 0.0016 'International Tables Vol C Tables 4.2.6.8 and 6.1.1.4'
H H 0.0000 0.0000 'International Tables Vol C Tables 4.2.6.8 and 6.1.1.4'
B B 0.0013 0.0007 'International Tables Vol C Tables 4.2.6.8 and 6.1.1.4'
N N 0.0061 0.0033 'International Tables Vol C Tables 4.2.6.8 and 6.1.1.4'
Cu Cu 0.3201 1.2651 'International Tables Vol C Tables 4.2.6.8 and 6.1.1.4'

loop_
_geom_angle_atom_site_label_1
_geom_angle_atom_site_label_2
_geom_angle_atom_site_label_3
_geom_angle
_geom_angle_site_symmetry_1
_geom_angle_site_symmetry_3
_geom_angle_publ_flag
N5 B1 N2 109.28(15) . . ?
N5 B1 N8 107.84(15) . . ?
N2 B1 N8 109.92(16) . . ?
N5 B1 H1A 109.9 . . ?
N2 B1 H1A 109.9 . . ?
N8 B1 H1A 109.9 . . ?
N2 C1 C2 107.86(18) . . ?
N2 C1 H1 126.1 . . ?
C2 C1 H1 126.1 . . ?
C1 C2 C3 105.57(17) . . ?
C1 C2 C4 129.99(19) . . ?
C3 C2 C4 124.40(19) . . ?
N1 C3 C2 109.06(18) . . ?
N1 C3 C5 119.86(18) . . ?
C2 C3 C5 131.01(18) . . ?
N3 C4 C2 177.2(2) . . ?
C6 C5 C10 119.5(2) . . ?
C6 C5 C3 121.5(2) . . ?
C10 C5 C3 119.0(2) . . ?
C5 C6 C7 120.0(2) . . ?
C5 C6 H6 120.0 . . ?
C7 C6 H6 120.0 . . ?
C8 C7 C6 120.0(3) . . ?
C8 C7 H7 120.0 . . ?
C6 C7 H7 120.0 . . ?
C7 C8 C9 120.6(3) . . ?
C7 C8 H8 119.7 . . ?
C9 C8 H8 119.7 . . ?
C8 C9 C10 120.1(3) . . ?
C8 C9 H9 120.0 . . ?
C10 C9 H9 120.0 . . ?
C9 C10 C5 119.9(3) . . ?
C9 C10 H10 120.1 . . ?
C5 C10 H10 120.1 . . ?
N5 C11 C12 108.13(17) . . ?
N5 C11 H11 125.9 . . ?
C12 C11 H11 125.9 . . ?
C11 C12 C13 105.12(17) . . ?
C11 C12 C14 125.33(19) . . ?
C13 C12 C14 129.54(19) . . ?
N4 C13 C12 109.33(17) . . ?
N4 C13 C15 122.22(18) . . ?
C12 C13 C15 128.29(18) . . ?
N6 C14 C12 178.3(3) . . ?
C20 C15 C16 118.39(19) . . ?
C20 C15 C13 120.74(18) . . ?
C16 C15 C13 120.71(19) . . ?
C17 C16 C15 120.7(2) . . ?
C17 C16 H16 119.6 . . ?
C15 C16 H16 119.6 . . ?
C18 C17 C16 120.1(2) . . ?
C18 C17 H17 119.9 . . ?
C16 C17 H17 119.9 . . ?
C17 C18 C19 120.1(2) . . ?
C17 C18 H18 119.9 . . ?
C19 C18 H18 119.9 . . ?
C20 C19 C18 119.9(2) . . ?
C20 C19 H19 120.0 . . ?
C18 C19 H19 120.0 . . ?
C19 C20 C15 120.70(19) . . ?
C19 C20 H20 119.7 . . ?
C15 C20 H20 119.7 . . ?
N8 C21 C22 108.13(17) . . ?
N8 C21 H21 125.9 . . ?
C22 C21 H21 125.9 . . ?
C21 C22 C23 105.39(16) . . ?
C21 C22 C24 127.37(18) . 4_665 ?
C23 C22 C24 127.23(18) . 4_665 ?
N7 C23 C22 109.07(17) . . ?
N7 C23 C25 122.38(17) . . ?
C22 C23 C25 128.49(17) . . ?
N9 C24 C22 178.0(2) . 4_566 ?
C30 C25 C26 118.9(2) . . ?
C30 C25 C23 120.83(19) . . ?
C26 C25 C23 120.22(18) . . ?
C27 C26 C25 120.5(2) . . ?
C27 C26 H26 119.8 . . ?
C25 C26 H26 119.8 . . ?
C28 C27 C26 119.8(2) . . ?
C28 C27 H27 120.1 . . ?
C26 C27 H27 120.1 . . ?
C29 C28 C27 120.4(2) . . ?
C29 C28 H28 119.8 . . ?
C27 C28 H28 119.8 . . ?
C28 C29 C30 120.3(2) . . ?
C28 C29 H29 119.9 . . ?
C30 C29 H29 119.9 . . ?
C29 C30 C25 120.2(2) . . ?
C29 C30 H30 119.9 . . ?
C25 C30 H30 119.9 . . ?
N9 Cu1 N1 121.04(7) . . ?
N9 Cu1 N7 125.96(7) . . ?
N1 Cu1 N7 86.29(6) . . ?
N9 Cu1 N4 126.17(7) . . ?
N1 Cu1 N4 90.87(6) . . ?
N7 Cu1 N4 95.39(6) . . ?
C3 N1 N2 107.55(16) . . ?
C3 N1 Cu1 135.41(14) . . ?
N2 N1 Cu1 114.66(11) . . ?
C1 N2 N1 109.95(16) . . ?
C1 N2 B1 130.69(17) . . ?
N1 N2 B1 119.26(15) . . ?
C13 N4 N5 106.50(15) . . ?
C13 N4 Cu1 139.41(13) . . ?
N5 N4 Cu1 112.13(11) . . ?
C11 N5 N4 110.86(15) . . ?
C11 N5 B1 127.85(16) . . ?
N4 N5 B1 121.24(15) . . ?
C23 N7 N8 107.12(15) . . ?
C23 N7 Cu1 139.96(13) . . ?
N8 N7 Cu1 112.76(11) . . ?
C21 N8 N7 110.24(15) . . ?
C21 N8 B1 128.56(16) . . ?
N7 N8 B1 121.19(15) . . ?
C24 N9 Cu1 169.66(17) . . ?

loop_
_geom_bond_atom_site_label_1
_geom_bond_atom_site_label_2
_geom_bond_distance
_geom_bond_site_symmetry_2
_geom_bond_publ_flag
B1 N5 1.545(3) . ?
B1 N2 1.550(3) . ?
B1 N8 1.553(3) . ?
B1 H1A 0.9800 . ?
C1 N2 1.341(2) . ?
C1 C2 1.381(3) . ?
C1 H1 0.9300 . ?
C2 C3 1.413(3) . ?
C2 C4 1.431(3) . ?
C3 N1 1.327(3) . ?
C3 C5 1.469(3) . ?
C4 N3 1.141(3) . ?
C5 C6 1.383(3) . ?
C5 C10 1.393(3) . ?
C6 C7 1.385(4) . ?
C6 H6 0.9300 . ?
C7 C8 1.372(4) . ?
C7 H7 0.9300 . ?
C8 C9 1.372(5) . ?
C8 H8 0.9300 . ?
C9 C10 1.379(4) . ?
C9 H9 0.9300 . ?
C10 H10 0.9300 . ?
C11 N5 1.327(3) . ?
C11 C12 1.385(3) . ?
C11 H11 0.9300 . ?
C12 C13 1.413(3) . ?
C12 C14 1.428(3) . ?
C13 N4 1.339(2) . ?
C13 C15 1.474(3) . ?
C14 N6 1.141(3) . ?
C15 C20 1.386(3) . ?
C15 C16 1.391(3) . ?
C16 C17 1.386(3) . ?
C16 H16 0.9300 . ?
C17 C18 1.365(4) . ?
C17 H17 0.9300 . ?
C18 C19 1.384(3) . ?
C18 H18 0.9300 . ?
C19 C20 1.384(3) . ?
C19 H19 0.9300 . ?
C20 H20 0.9300 . ?
C21 N8 1.332(2) . ?
C21 C22 1.383(3) . ?
C21 H21 0.9300 . ?
C22 C23 1.415(3) . ?
C22 C24 1.417(3) 4_665 ?
C23 N7 1.332(2) . ?
C23 C25 1.474(3) . ?
C24 N9 1.141(3) . ?
C24 C22 1.417(3) 4_566 ?
C25 C30 1.395(3) . ?
C25 C26 1.398(3) . ?
C26 C27 1.384(3) . ?
C26 H26 0.9300 . ?
C27 C28 1.382(4) . ?
C27 H27 0.9300 . ?
C28 C29 1.378(4) . ?
C28 H28 0.9300 . ?
C29 C30 1.384(3) . ?
C29 H29 0.9300 . ?
C30 H30 0.9300 . ?
Cu1 N9 1.8767(16) . ?
Cu1 N1 2.0641(16) . ?
Cu1 N7 2.0884(15) . ?
Cu1 N4 2.1107(16) . ?
N1 N2 1.368(2) . ?
N4 N5 1.368(2) . ?
N7 N8 1.372(2) . ?
